data_4316374
loop_
_publ_author_name
'T. Stanley Cameron'
'Andreas Decken'
'Friedrich Grein'
'Carsten Knapp'
'Jack Passmore'
'J. Mikko Rautiainen'
'Konstantin V. Shuvaev'
'Robert C. Thompson'
'Dale J. Wood'

_publ_contact_author_address
;
 Department of Chemistry, University of New Brunswick, Fredericton, 
 New Brunswick, E3B 5A3, Canada
;
_publ_contact_author_email passmore.at.unb.ca
_publ_contact_author_fax 1-506-453-4981
_publ_contact_author_name 'Jack Passmore'
_publ_contact_author_phone 1-506-453-4821
_publ_section_title
;
 Preparation and Characterization of (CNSSS)2(A)2 (A = AsF6-, SbF6-,
 Sb2F11-) Containing the O2-like 5,5'-Bis(1,2,3,4-trithiazolium) Dication:
 The Second Example of a Simple Nonsterically Hindered Main-Group
 Diradical That Retains Its Paramagnetism in the Solid State
;
_journal_name_full 'Inorganic Chemistry'
_journal_page_first 7861
_journal_page_last 7879
_journal_paper_doi 10.1021/ic100760t
_journal_volume 49
_journal_year 2010
_chemical_formula_moiety 'C2 F22 N2 S6 Sb4 '
_chemical_formula_sum 'C2 F22 N2 S6 Sb4'
_chemical_formula_weight 1149.36
_space_group_IT_number 2
_symmetry_cell_setting triclinic
_symmetry_Int_Tables_number 2
_symmetry_space_group_name_Hall '-P 1'
_symmetry_space_group_name_H-M 'P -1'
_cell_angle_alpha 100.978(3)
_cell_angle_beta 101.9410(13)
_cell_angle_gamma 118.442(3)
_cell_formula_units_Z 1
_cell_length_a 8.4307(11)
_cell_length_b 8.7468(11)
_cell_length_c 10.2677(11)
_cell_measurement_reflns_used 6405
_cell_measurement_temperature 123.1
_cell_measurement_theta_max 71.0
_cell_measurement_theta_min 2.8
_cell_volume 613.51(13)
_computing_cell_refinement PROCESS
_computing_data_collection PROCESS
_computing_data_reduction CrystalStructure
_computing_publication_material 'CrystalStructure 3.8'
_computing_structure_refinement CRYSTALS
_computing_structure_solution SIR92
_diffrn_ambient_temperature 123.1
_diffrn_detector_area_resol_mean 10.00
_diffrn_measured_fraction_theta_full 0.993
_diffrn_measured_fraction_theta_max 0.952
_diffrn_measurement_device_type 'Rigaku RAXIS-UNKNOWN'
_diffrn_measurement_method \w
_diffrn_radiation_type 'Mo K\a'
_diffrn_radiation_wavelength 0.71070
_diffrn_reflns_av_R_equivalents 0.058
_diffrn_reflns_limit_h_max 14
_diffrn_reflns_limit_h_min -12
_diffrn_reflns_limit_k_max 14
_diffrn_reflns_limit_k_min -14
_diffrn_reflns_limit_l_max 16
_diffrn_reflns_limit_l_min -17
_diffrn_reflns_number 13806
_diffrn_reflns_theta_full 27.00
_diffrn_reflns_theta_max 36.32
_exptl_absorpt_coefficient_mu 5.025
_exptl_absorpt_correction_T_max 0.547
_exptl_absorpt_correction_T_min 0.290
_exptl_absorpt_correction_type multi-scan
_exptl_absorpt_process_details
;
    Higashi, T. (1995). Program for Absorption Correction.
    Rigaku Corporation, Tokyo, Japan.
;
_exptl_crystal_colour red
_exptl_crystal_density_diffrn 3.111
_exptl_crystal_density_method 'not measured'
_exptl_crystal_description block
_exptl_crystal_F_000 524.00
_exptl_crystal_size_max 0.34
_exptl_crystal_size_mid 0.19
_exptl_crystal_size_min 0.12
_refine_diff_density_max 0.81
_refine_diff_density_min -1.37
_refine_ls_extinction_method none
_refine_ls_goodness_of_fit_ref 0.978
_refine_ls_number_parameters 163
_refine_ls_number_reflns 2472
_refine_ls_R_factor_gt 0.0346
_refine_ls_shift/su_max 0.0000
_refine_ls_structure_factor_coef F
_refine_ls_weighting_details
;
    Chebychev polynomial with 3 parameters (Carruthers & Watkin, 1979)
    11.3196    1.4684    7.7443
;
_refine_ls_weighting_scheme calc
_refine_ls_wR_factor_ref 0.0418
_reflns_number_gt 2472
_reflns_number_total 2654
_reflns_threshold_expression F^2^>2.0\s(F^2^)
_cod_data_source_file ic100760t_si_002_3.cif
_cod_data_source_block dirad_sb2f11_123K_CCDC_782203
_cod_original_cell_volume 613.52(13)
_cod_original_formula_sum 'C2 F22 N2 S6 Sb4 '
_cod_database_code 4316374

loop_
_symmetry_equiv_pos_site_id
_symmetry_equiv_pos_as_xyz
1 +X,+Y,+Z
2 -X,-Y,-Z

loop_
_atom_site_label
_atom_site_type_symbol
_atom_site_fract_x
_atom_site_fract_y
_atom_site_fract_z
_atom_site_U_iso_or_equiv
_atom_site_adp_type
_atom_site_occupancy
_atom_site_symmetry_multiplicity
_atom_site_calc_flag
_atom_site_refinement_flags
_atom_site_disorder_assembly
_atom_site_disorder_group
Sb(1) Sb 0.45621(4) 0.31400(4) 0.76246(3) 0.01804(8) Uani 1.00 1 d . . .
Sb(2) Sb 0.25254(4) 0.63155(4) 0.73547(3) 0.01995(8) Uani 1.00 1 d . . .
S(1) S 0.14334(16) 0.17227(15) 0.33722(11) 0.0224(2) Uani 1.00 1 d . . .
S(2) S 0.16364(16) -0.05712(15) 0.32312(11) 0.0224(2) Uani 1.00 1 d . . .
S(3) S 0.08084(16) -0.15675(15) 0.10956(11) 0.0235(2) Uani 1.00 1 d . . .
F(1) F 0.3317(3) 0.1931(3) 0.8738(2) 0.0257(6) Uani 1.00 1 d . . .
F(2) F 0.5469(4) 0.4435(4) 0.6439(3) 0.0311(7) Uani 1.00 1 d . . .
F(3) F 0.2361(3) 0.1389(3) 0.6033(2) 0.0272(6) Uani 1.00 1 d . . .
F(4) F 0.6581(4) 0.5085(3) 0.9189(3) 0.0322(6) Uani 1.00 1 d . . .
F(5) F 0.5785(4) 0.1863(4) 0.7395(3) 0.0328(7) Uani 1.00 1 d . . .
F(6) F 0.3165(4) 0.4472(3) 0.7862(3) 0.0282(7) Uani 1.00 1 d . . .
F(7) F 0.1945(4) 0.7957(4) 0.6833(3) 0.0356(8) Uani 1.00 1 d . . .
F(8) F 0.0049(4) 0.4613(4) 0.7221(4) 0.0444(9) Uani 1.00 1 d . . .
F(9) F 0.5122(4) 0.7748(4) 0.7636(4) 0.0461(9) Uani 1.00 1 d . . .
F(10) F 0.3051(5) 0.7350(4) 0.9261(3) 0.0431(9) Uani 1.00 1 d . . .
F(11) F 0.2029(5) 0.5021(5) 0.5523(3) 0.0458(9) Uani 1.00 1 d . . .
N(1) N 0.0661(5) 0.1477(5) 0.1722(3) 0.0230(8) Uani 1.00 1 d . . .
C(1) C 0.0366(5) 0.0099(5) 0.0748(4) 0.0195(9) Uani 1.00 1 d . . .

loop_
_atom_site_aniso_label
_atom_site_aniso_U_11
_atom_site_aniso_U_22
_atom_site_aniso_U_33
_atom_site_aniso_U_12
_atom_site_aniso_U_13
_atom_site_aniso_U_23
Sb(1) 0.01820(16) 0.01897(17) 0.01814(17) 0.01117(13) 0.00601(12) 0.00558(12)
Sb(2) 0.02000(17) 0.01921(17) 0.02380(18) 0.01262(13) 0.00845(12) 0.00674(12)
S(1) 0.0272(5) 0.0231(5) 0.0190(4) 0.0157(4) 0.0077(4) 0.0049(3)
S(2) 0.0264(5) 0.0235(4) 0.0194(4) 0.0157(4) 0.0066(3) 0.0064(3)
S(3) 0.0277(5) 0.0227(5) 0.0206(5) 0.0161(4) 0.0061(4) 0.0035(3)
F(1) 0.0308(13) 0.0267(12) 0.0249(13) 0.0170(11) 0.0120(10) 0.0123(10)
F(2) 0.0373(15) 0.0316(14) 0.0331(14) 0.0196(12) 0.0194(12) 0.0167(11)
F(3) 0.0238(12) 0.0277(13) 0.0227(12) 0.0123(10) 0.0032(10) 0.0035(10)
F(4) 0.0265(13) 0.0277(13) 0.0299(14) 0.0093(11) 0.0047(11) 0.0049(11)
F(5) 0.0339(14) 0.0368(15) 0.0413(17) 0.0272(13) 0.0165(12) 0.0133(13)
F(6) 0.0344(14) 0.0315(13) 0.0314(14) 0.0248(12) 0.0143(12) 0.0127(11)
F(7) 0.0405(16) 0.0340(15) 0.0470(17) 0.0275(13) 0.0182(14) 0.0186(13)
F(8) 0.0268(15) 0.0356(16) 0.075(2) 0.0165(13) 0.0200(15) 0.0255(16)
F(9) 0.0292(15) 0.0340(16) 0.081(2) 0.0174(13) 0.0254(16) 0.0235(16)
F(10) 0.059(2) 0.0517(19) 0.0268(15) 0.0411(17) 0.0109(14) 0.0025(13)
F(11) 0.073(2) 0.057(2) 0.0253(15) 0.0498(19) 0.0166(15) 0.0094(14)
N(1) 0.0222(17) 0.0200(16) 0.0185(17) 0.0090(14) 0.0031(14) 0.0004(13)
C(1) 0.0157(17) 0.0197(18) 0.021(2) 0.0079(15) 0.0061(15) 0.0064(15)

loop_
_atom_type_symbol
_atom_type_description
_atom_type_scat_dispersion_real
_atom_type_scat_dispersion_imag
_atom_type_scat_source
C C 0.003 0.002
;
International Tables for Crystallography
(1992, Vol. C, Tables 4.2.6.8 and 6.1.1.4)
;
N N 0.006 0.003
;
International Tables for Crystallography
(1992, Vol. C, Tables 4.2.6.8 and 6.1.1.4)
;
F F 0.017 0.010
;
International Tables for Crystallography
(1992, Vol. C, Tables 4.2.6.8 and 6.1.1.4)
;
Sb Sb -0.587 1.546
;
International Tables for Crystallography
(1992, Vol. C, Tables 4.2.6.8 and 6.1.1.4)
;
S S 0.125 0.123
;
International Tables for Crystallography
(1992, Vol. C, Tables 4.2.6.8 and 6.1.1.4)
;

loop_
_geom_angle_atom_site_label_1
_geom_angle_atom_site_label_2
_geom_angle_atom_site_label_3
_geom_angle
_geom_angle_publ_flag
_geom_angle_site_symmetry_1
_geom_angle_site_symmetry_2
_geom_angle_site_symmetry_3
F(1) Sb(1) F(2) 169.91(17) yes . . .
F(1) Sb(1) F(3) 88.57(11) yes . . .
F(1) Sb(1) F(4) 92.37(12) yes . . .
F(1) Sb(1) F(5) 95.17(16) yes . . .
F(1) Sb(1) F(6) 83.90(15) yes . . .
F(2) Sb(1) F(3) 87.01(11) yes . . .
F(2) Sb(1) F(4) 90.69(12) yes . . .
F(2) Sb(1) F(5) 94.15(17) yes . . .
F(2) Sb(1) F(6) 86.71(16) yes . . .
F(3) Sb(1) F(4) 171.48(17) yes . . .
F(3) Sb(1) F(5) 93.45(13) yes . . .
F(3) Sb(1) F(6) 85.45(13) yes . . .
F(4) Sb(1) F(5) 94.90(14) yes . . .
F(4) Sb(1) F(6) 86.23(14) yes . . .
F(5) Sb(1) F(6) 178.58(10) yes . . .
F(6) Sb(2) F(7) 178.05(14) yes . . .
F(6) Sb(2) F(8) 85.03(16) yes . . .
F(6) Sb(2) F(9) 84.48(16) yes . . .
F(6) Sb(2) F(10) 87.71(17) yes . . .
F(6) Sb(2) F(11) 84.22(18) yes . . .
F(7) Sb(2) F(8) 95.36(17) yes . . .
F(7) Sb(2) F(9) 95.19(17) yes . . .
F(7) Sb(2) F(10) 94.22(18) yes . . .
F(7) Sb(2) F(11) 93.86(19) yes . . .
F(8) Sb(2) F(9) 169.3(2) yes . . .
F(8) Sb(2) F(10) 88.16(16) yes . . .
F(8) Sb(2) F(11) 89.89(17) yes . . .
F(9) Sb(2) F(10) 89.48(17) yes . . .
F(9) Sb(2) F(11) 90.99(18) yes . . .
F(10) Sb(2) F(11) 171.8(2) yes . . .
S(2) S(1) N(1) 101.24(18) yes . . .
S(1) S(2) S(3) 97.45(7) yes . . .
S(2) S(3) C(1) 97.00(15) yes . . .
Sb(1) F(6) Sb(2) 148.15(18) yes . . .
S(1) N(1) C(1) 120.6(4) yes . . .
S(3) C(1) N(1) 123.6(3) yes . . .
S(3) C(1) C(1) 117.1(3) yes . . 2_555
N(1) C(1) C(1) 119.3(5) yes . . 2_555

loop_
_geom_bond_atom_site_label_1
_geom_bond_atom_site_label_2
_geom_bond_distance
_geom_bond_publ_flag
_geom_bond_site_symmetry_1
_geom_bond_site_symmetry_2
Sb(1) F(1) 1.851(3) yes . .
Sb(1) F(2) 1.853(3) yes . .
Sb(1) F(3) 1.883(2) yes . .
Sb(1) F(4) 1.855(2) yes . .
Sb(1) F(5) 1.861(4) yes . .
Sb(1) F(6) 2.031(4) yes . .
Sb(2) F(6) 2.047(3) yes . .
Sb(2) F(7) 1.856(4) yes . .
Sb(2) F(8) 1.854(3) yes . .
Sb(2) F(9) 1.853(3) yes . .
Sb(2) F(10) 1.853(3) yes . .
Sb(2) F(11) 1.846(3) yes . .
S(1) S(2) 2.074(2) yes . .
S(1) N(1) 1.616(4) yes . .
S(2) S(3) 2.0284(14) yes . .
S(3) C(1) 1.747(5) yes . .
N(1) C(1) 1.292(6) yes . .
C(1) C(1) 1.474(6) yes . 2_555

loop_
_geom_contact_atom_site_label_1
_geom_contact_atom_site_label_2
_geom_contact_distance
_geom_contact_publ_flag
_geom_contact_site_symmetry_1
_geom_contact_site_symmetry_2
S(1) F(1) 3.540(2) ? . 2_556
S(1) F(2) 3.486(2) ? . .
S(1) F(2) 3.055(3) ? . 2_666
S(1) F(3) 2.793(3) ? . .
S(1) F(3) 3.341(3) ? . 2_556
S(1) F(7) 2.961(4) ? . 2_566
S(1) F(9) 3.141(4) ? . 2_666
S(1) F(11) 3.030(4) ? . .
S(2) F(3) 2.826(3) ? . .
S(2) F(3) 3.377(3) ? . 2_556
S(2) F(5) 3.010(4) ? . 2_656
S(2) F(6) 3.577(2) ? . 2_556
S(2) F(8) 3.008(3) ? . 2_556
S(2) F(9) 3.126(4) ? . 2_666
S(3) F(1) 3.382(3) ? . 2_556
S(3) F(4) 3.178(2) ? . 1_444
S(3) F(5) 3.120(4) ? . 2_656
S(3) F(8) 3.323(4) ? . 2_556
S(3) F(9) 3.194(2) ? . 2_666
S(3) F(10) 3.243(5) ? . 1_544
F(1) S(1) 3.540(2) ? . 2_556
F(1) S(3) 3.382(3) ? . 2_556
F(1) F(4) 2.991(4) ? . 2_667
F(1) F(7) 3.145(4) ? . 1_545
F(1) F(9) 3.591(5) ? . 2_667
F(1) F(10) 3.010(5) ? . 2_667
F(1) N(1) 3.106(4) ? . 2_556
F(1) C(1) 3.550(5) ? . 1_556
F(1) C(1) 2.976(5) ? . 2_556
F(2) S(1) 3.486(2) ? . .
F(2) S(1) 3.055(3) ? . 2_666
F(2) F(2) 3.351(5) ? . 2_666
F(2) F(11) 3.146(5) ? . 2_666
F(2) N(1) 3.280(3) ? . 2_666
F(3) S(1) 2.793(3) ? . .
F(3) S(1) 3.341(3) ? . 2_556
F(3) S(2) 2.826(3) ? . .
F(3) S(2) 3.377(3) ? . 2_556
F(3) F(3) 3.403(3) ? . 2_556
F(3) F(7) 3.140(5) ? . 1_545
F(4) S(3) 3.178(2) ? . 1_666
F(4) F(1) 2.991(4) ? . 2_667
F(4) F(4) 3.386(5) ? . 2_667
F(4) F(6) 2.928(4) ? . 2_667
F(4) F(10) 2.980(5) ? . 2_667
F(4) N(1) 3.261(5) ? . 2_666
F(5) S(2) 3.010(4) ? . 2_656
F(5) S(3) 3.120(4) ? . 2_656
F(5) F(7) 3.229(3) ? . 1_545
F(5) F(8) 3.306(4) ? . 1_655
F(5) F(9) 3.436(5) ? . 1_545
F(5) F(10) 3.208(4) ? . 2_667
F(6) S(2) 3.577(2) ? . 2_556
F(6) F(4) 2.928(4) ? . 2_667
F(7) S(1) 2.961(4) ? . 2_566
F(7) F(1) 3.145(4) ? . 1_565
F(7) F(3) 3.140(5) ? . 1_565
F(7) F(5) 3.229(3) ? . 1_565
F(7) F(11) 3.130(3) ? . 2_566
F(7) N(1) 3.062(6) ? . 2_566
F(8) S(2) 3.008(3) ? . 2_556
F(8) S(3) 3.323(4) ? . 2_556
F(8) F(5) 3.306(4) ? . 1_455
F(8) F(11) 3.154(6) ? . 2_566
F(9) S(1) 3.141(4) ? . 2_666
F(9) S(2) 3.126(4) ? . 2_666
F(9) S(3) 3.194(2) ? . 2_666
F(9) F(1) 3.591(5) ? . 2_667
F(9) F(5) 3.436(5) ? . 1_565
F(9) N(1) 3.178(6) ? . 2_666
F(9) C(1) 3.185(5) ? . 2_666
F(10) S(3) 3.243(5) ? . 1_566
F(10) F(1) 3.010(5) ? . 2_667
F(10) F(4) 2.980(5) ? . 2_667
F(10) F(5) 3.208(4) ? . 2_667
F(11) S(1) 3.030(4) ? . .
F(11) F(2) 3.146(5) ? . 2_666
F(11) F(7) 3.130(3) ? . 2_566
F(11) F(8) 3.154(6) ? . 2_566
F(11) F(11) 3.348(7) ? . 2_566
N(1) F(1) 3.106(4) ? . 2_556
N(1) F(2) 3.280(3) ? . 2_666
N(1) F(4) 3.261(5) ? . 2_666
N(1) F(7) 3.062(6) ? . 2_566
N(1) F(9) 3.178(6) ? . 2_666
C(1) F(1) 3.550(5) ? . 1_554
C(1) F(1) 2.976(5) ? . 2_556
C(1) F(9) 3.185(5) ? . 2_666

loop_
_geom_torsion_atom_site_label_1
_geom_torsion_atom_site_label_2
_geom_torsion_atom_site_label_3
_geom_torsion_atom_site_label_4
_geom_torsion
_geom_torsion_publ_flag
_geom_torsion_site_symmetry_1
_geom_torsion_site_symmetry_2
_geom_torsion_site_symmetry_3
_geom_torsion_site_symmetry_4
F(1) Sb(1) F(6) Sb(2) -175.6(2) ? . . . .
F(2) Sb(1) F(6) Sb(2) 0.7(2) ? . . . .
F(3) Sb(1) F(6) Sb(2) -86.6(2) ? . . . .
F(4) Sb(1) F(6) Sb(2) 91.6(2) ? . . . .
F(8) Sb(2) F(6) Sb(1) 137.6(2) ? . . . .
F(9) Sb(2) F(6) Sb(1) -44.3(2) ? . . . .
F(10) Sb(2) F(6) Sb(1) -134.0(2) ? . . . .
F(11) Sb(2) F(6) Sb(1) 47.3(2) ? . . . .
S(2) S(1) N(1) C(1) -0.5(3) ? . . . .
N(1) S(1) S(2) S(3) 1.82(16) ? . . . .
S(1) S(2) S(3) C(1) -2.22(15) ? . . . .
S(2) S(3) C(1) N(1) 2.6(4) ? . . . .
S(2) S(3) C(1) C(1) -178.0(3) ? . . . 2_555
S(1) N(1) C(1) S(3) -1.5(5) ? . . . .
S(1) N(1) C(1) C(1) 179.1(3) ? . . . 2_555
S(3) C(1) C(1) N(1) 0.6(5) ? . . 2_555 2_555
N(1) C(1) C(1) S(3) -0.6(5) ? . . 2_555 2_555
